data_7113976
loop_
_publ_author_name
'Kaipeng Hou'
'Hwa Tiong Poh'
'Wai Yip Fan'

_publ_section_title
;
 Electrocatalytic hydrogen generation by a trithiolato-bridged dimanganese
 hexacarbonyl anion with a turnover frequency exceeding 40 000 s^-1^
;
_journal_name_full Chem.Commun.
_journal_page_first 6630
_journal_paper_doi 10.1039/C4CC02016B
_journal_volume 50
_journal_year 2014
_chemical_formula_sum 'C42.5 H34 Cl Mn2.5 N3 O7.25 S3'
_chemical_formula_weight 971.70
_chemical_name_systematic
; 
 ? 
;
_space_group_crystal_system monoclinic
_space_group_IT_number 15
_space_group_name_Hall '-C 2yc'
_space_group_name_H-M_alt 'C 1 2/c 1'
_symmetry_space_group_name_Hall '-C 2yc'
_symmetry_space_group_name_H-M 'C 1 2/c 1'
_atom_sites_solution_hydrogens geom
_audit_creation_method SHELXL-2013
_cell_angle_alpha 90
_cell_angle_beta 121.2300(17)
_cell_angle_gamma 90
_cell_formula_units_Z 8
_cell_length_a 29.392(2)
_cell_length_b 18.9158(13)
_cell_length_c 18.9647(12)
_cell_measurement_reflns_used 9858
_cell_measurement_temperature 100(2)
_cell_measurement_theta_max 26.37
_cell_measurement_theta_min 2.34
_cell_volume 9016.0(11)
_computing_cell_refinement 'Bruker SAINT'
_computing_data_collection 'Bruker APEX2'
_computing_data_reduction 'Bruker SAINT'
_computing_molecular_graphics 'Bruker SHELXTL'
_computing_publication_material 'Bruker SHELXTL'
_computing_structure_refinement 'SHELXL-2013 (Sheldrick, 2013)'
_computing_structure_solution 'SHELXS-97 (Sheldrick 2008)'
_diffrn_ambient_temperature 100(2)
_diffrn_measured_fraction_theta_full 0.995
_diffrn_measured_fraction_theta_max 0.995
_diffrn_measurement_device_type 'Bruker D8 Venture'
_diffrn_measurement_method '\f and \w scans'
_diffrn_radiation_type MoK\a
_diffrn_radiation_wavelength 0.71073
_diffrn_reflns_av_R_equivalents 0.1186
_diffrn_reflns_av_unetI/netI 0.0732
_diffrn_reflns_Laue_measured_fraction_full 0.995
_diffrn_reflns_Laue_measured_fraction_max 0.995
_diffrn_reflns_limit_h_max 37
_diffrn_reflns_limit_h_min -37
_diffrn_reflns_limit_k_max 24
_diffrn_reflns_limit_k_min -24
_diffrn_reflns_limit_l_max 24
_diffrn_reflns_limit_l_min -24
_diffrn_reflns_number 92570
_diffrn_reflns_point_group_measured_fraction_full 0.995
_diffrn_reflns_point_group_measured_fraction_max 0.995
_diffrn_reflns_theta_full 25.242
_diffrn_reflns_theta_max 27.000
_diffrn_reflns_theta_min 2.171
_diffrn_source 'Sealed Microfocusing Source'
_exptl_absorpt_coefficient_mu 0.943
_exptl_absorpt_correction_T_max 0.7457
_exptl_absorpt_correction_T_min 0.6630
_exptl_absorpt_correction_type multi-scan
_exptl_absorpt_process_details 'sadabs, (Sheldrick 2012)'
_exptl_crystal_colour Orange
_exptl_crystal_density_diffrn 1.432
_exptl_crystal_density_meas ?
_exptl_crystal_density_method 'Not Measured'
_exptl_crystal_description Thin_Pate
_exptl_crystal_F_000 3964
_exptl_crystal_size_max 0.433
_exptl_crystal_size_mid 0.117
_exptl_crystal_size_min 0.096
_refine_diff_density_max 1.239
_refine_diff_density_min -0.717
_refine_diff_density_rms 0.111
_refine_ls_extinction_method none
_refine_ls_goodness_of_fit_ref 1.056
_refine_ls_hydrogen_treatment constr
_refine_ls_matrix_type full
_refine_ls_number_parameters 553
_refine_ls_number_reflns 9816
_refine_ls_number_restraints 69
_refine_ls_restrained_S_all 1.065
_refine_ls_R_factor_all 0.1270
_refine_ls_R_factor_gt 0.0684
_refine_ls_shift/su_max 0.001
_refine_ls_shift/su_mean 0.000
_refine_ls_structure_factor_coef Fsqd
_refine_ls_weighting_details 'w=1/[\s^2^(Fo^2^)+(0.0898P)^2^+35.1184P] where P=(Fo^2^+2Fc^2^)/3'
_refine_ls_weighting_scheme calc
_refine_ls_wR_factor_gt 0.1679
_refine_ls_wR_factor_ref 0.1908
_reflns_Friedel_coverage 0.000
_reflns_number_gt 6171
_reflns_number_total 9816
_reflns_threshold_expression 'I > 2\s(I)'
_cod_data_source_file c4cc02016b2.cif
_cod_data_source_block D709
_cod_depositor_comments
;
The following automatic conversions were performed:

'_exptl_crystal_density_meas' value 'Not Measured' was changed to '?'
- the value is perceived as not measured.

Automatic conversion script
Id: cif_fix_values 3008 2015-01-20 13:52:24Z robertas 
;
_cod_original_formula_sum 'C42.50 H34 Cl Mn2.50 N3 O7.25 S3'
_cod_database_code 7113976
_shelx_space_group_comment
; 
The symmetry employed for this shelxl refinement is uniquely defined 
by the following loop, which should always be used as a source of 
symmetry information in preference to the above space-group names. 
They are only intended as comments. 
;
_shelxl_version_number 2013-4

loop_
_space_group_symop_operation_xyz
'x, y, z'
'-x, y, -z+1/2'
'x+1/2, y+1/2, z'
'-x+1/2, y+1/2, -z+1/2'
'-x, -y, -z'
'x, -y, z-1/2'
'-x+1/2, -y+1/2, -z'
'x+1/2, -y+1/2, z-1/2'

loop_
_atom_site_label
_atom_site_type_symbol
_atom_site_fract_x
_atom_site_fract_y
_atom_site_fract_z
_atom_site_U_iso_or_equiv
_atom_site_adp_type
_atom_site_occupancy
_atom_site_site_symmetry_order
_atom_site_calc_flag
_atom_site_refinement_flags_posn
_atom_site_refinement_flags_adp
_atom_site_refinement_flags_occupancy
_atom_site_disorder_assembly
_atom_site_disorder_group
C6X C 0.0062(15) 0.0933(12) 0.7779(16) 0.188(5) Uiso 0.5 1 d D . P A -1
H6X1 H 0.0202 0.1333 0.7619 0.282 Uiso 0.5 1 calc R U P A -1
H6X2 H -0.0161 0.1110 0.7985 0.282 Uiso 0.5 1 calc R U P A -1
H6X3 H -0.0151 0.0629 0.7299 0.282 Uiso 0.5 1 calc R U P A -1
C5X C 0.0529(10) 0.0504(15) 0.8461(15) 0.188(5) Uiso 0.5 1 d D . P A -1
H5X1 H 0.0746 0.0270 0.8267 0.226 Uiso 0.5 1 calc R U P A -1
H5X2 H 0.0759 0.0788 0.8961 0.226 Uiso 0.5 1 calc R U P A -1
C4X C 0.0181(10) -0.0006(13) 0.8577(11) 0.188(5) Uiso 0.5 1 d D . P A -1
H4X1 H 0.0137 -0.0465 0.8297 0.226 Uiso 0.5 1 calc R U P A -1
H4X2 H -0.0171 0.0194 0.8419 0.226 Uiso 0.5 1 calc R U P A -1
C3X C 0.0567(7) -0.0044(16) 0.9522(12) 0.188(5) Uiso 0.5 1 d D . P A -1
H3X1 H 0.0812 -0.0454 0.9700 0.226 Uiso 0.5 1 calc R U P A -1
H3X2 H 0.0767 0.0400 0.9763 0.226 Uiso 0.5 1 calc R U P A -1
C2X C 0.0103(8) -0.0147(18) 0.9655(13) 0.188(5) Uiso 0.5 1 d D . P A -1
H2X1 H -0.0208 0.0151 0.9288 0.226 Uiso 0.5 1 calc R U P A -1
H2X2 H -0.0005 -0.0648 0.9617 0.226 Uiso 0.5 1 calc R U P A -1
C1X C 0.0409(10) 0.0121(17) 1.0527(14) 0.188(5) Uiso 0.5 1 d D . P A -1
H1X1 H 0.0178 0.0120 1.0758 0.282 Uiso 0.5 1 calc R U P A -1
H1X2 H 0.0531 0.0604 1.0532 0.282 Uiso 0.5 1 calc R U P A -1
H1X3 H 0.0716 -0.0186 1.0859 0.282 Uiso 0.5 1 calc R U P A -1
O3W O -0.0320(18) 0.034(2) 0.853(3) 0.196(16) Uiso 0.25 1 d . . P B -2
O2W O 0.0442(12) 0.0875(15) 0.743(2) 0.250(12) Uiso 0.5 1 d . . P C -2
O1W O 0.9770(10) 0.7992(13) 0.738(2) 0.244(12) Uiso 0.5 1 d . . P D 2
C1S C 0.9893(8) 0.7971(8) 0.8850(10) 0.180 Uiso 0.5 1 d D U P E 1
Cl3 Cl 0.9865(6) 0.8903(7) 0.8728(9) 0.215(7) Uani 0.3 1 d D U P E 1
Cl2 Cl 0.9472(5) 0.7988(8) 0.7800(10) 0.206(6) Uani 0.3 1 d D U P E 1
Cl1 Cl 1.0406(4) 0.8083(6) 0.8670(9) 0.263(7) Uani 0.4 1 d D U P E 1
Mn1 Mn 0.22227(3) 0.92429(4) 0.25961(4) 0.02617(19) Uani 1 1 d . . . . .
Mn2 Mn 0.34116(3) 0.92457(4) 0.30018(4) 0.0293(2) Uani 1 1 d . . . . .
Mn3 Mn 0.0000 0.61578(5) 0.2500 0.0282(3) Uani 1 2 d S T P . .
S1 S 0.26275(4) 0.97757(6) 0.19048(7) 0.0279(3) Uani 1 1 d . . . . .
S2 S 0.28016(5) 0.82990(6) 0.27191(7) 0.0283(3) Uani 1 1 d . . . . .
S3 S 0.30257(5) 0.96389(6) 0.37877(7) 0.0276(3) Uani 1 1 d . . . . .
O1 O 0.16021(14) 1.0539(2) 0.2359(2) 0.0392(9) Uani 1 1 d . . . . .
O2 O 0.17733(15) 0.86035(19) 0.3523(2) 0.0426(9) Uani 1 1 d . . . . .
O3 O 0.13610(14) 0.8675(2) 0.1023(2) 0.0455(10) Uani 1 1 d . . . . .
O4 O 0.40471(14) 1.0545(2) 0.3342(2) 0.0488(10) Uani 1 1 d . . . . .
O5 O 0.42958(15) 0.8545(2) 0.4451(2) 0.0443(9) Uani 1 1 d . . . . .
O6 O 0.38343(16) 0.8706(3) 0.1994(3) 0.0730(15) Uani 1 1 d . . . . .
N1 N 0.01286(15) 0.6964(2) 0.1758(2) 0.0306(9) Uani 1 1 d . . . . .
N2 N 0.08897(14) 0.6314(2) 0.3117(2) 0.0277(9) Uani 1 1 d . . . . .
N3 N -0.01106(14) 0.5207(2) 0.1725(2) 0.0309(9) Uani 1 1 d . . . . .
C1 C 0.23734(18) 0.9416(2) 0.0895(3) 0.0287(11) Uani 1 1 d . . . . .
C2 C 0.20887(19) 0.9874(3) 0.0240(3) 0.0347(11) Uani 1 1 d . . . . .
H2 H 0.2041 1.0350 0.0346 0.042 Uiso 1 1 calc R U . . .
C3 C 0.1874(2) 0.9653(3) -0.0563(3) 0.0402(13) Uani 1 1 d . . . . .
H3 H 0.1682 0.9978 -0.1002 0.048 Uiso 1 1 calc R U . . .
C4 C 0.1936(2) 0.8967(3) -0.0733(3) 0.0385(12) Uani 1 1 d . . . . .
H4 H 0.1786 0.8814 -0.1286 0.046 Uiso 1 1 calc R U . . .
C5 C 0.2219(2) 0.8504(3) -0.0085(3) 0.0407(13) Uani 1 1 d . . . . .
H5 H 0.2263 0.8028 -0.0198 0.049 Uiso 1 1 calc R U . . .
C6 C 0.2440(2) 0.8723(3) 0.0730(3) 0.0364(12) Uani 1 1 d . . . . .
H6 H 0.2636 0.8400 0.1170 0.044 Uiso 1 1 calc R U . . .
C7 C 0.30373(18) 0.7712(2) 0.3583(3) 0.0272(10) Uani 1 1 d . . . . .
C8 C 0.30459(19) 0.7873(3) 0.4303(3) 0.0307(11) Uani 1 1 d . . . . .
H8 H 0.2919 0.8318 0.4361 0.037 Uiso 1 1 calc R U . . .
C9 C 0.32393(19) 0.7382(3) 0.4938(3) 0.0314(11) Uani 1 1 d . . . . .
H9 H 0.3238 0.7494 0.5425 0.038 Uiso 1 1 calc R U . . .
C10 C 0.34335(17) 0.6738(3) 0.4876(3) 0.0294(10) Uani 1 1 d . . . . .
H10 H 0.3571 0.6410 0.5319 0.035 Uiso 1 1 calc R U . . .
C11 C 0.34251(18) 0.6576(3) 0.4158(3) 0.0334(11) Uani 1 1 d . . . . .
H11 H 0.3556 0.6132 0.4105 0.040 Uiso 1 1 calc R U . . .
C12 C 0.32256(18) 0.7059(3) 0.3514(3) 0.0318(11) Uani 1 1 d . . . . .
H12 H 0.3218 0.6941 0.3021 0.038 Uiso 1 1 calc R U . . .
C13 C 0.30901(17) 1.0569(2) 0.3977(3) 0.0263(10) Uani 1 1 d . . . . .
C14 C 0.3329(2) 1.0796(3) 0.4778(3) 0.0339(11) Uani 1 1 d . . . . .
H14 H 0.3440 1.0458 0.5207 0.041 Uiso 1 1 calc R U . . .
C15 C 0.3411(2) 1.1506(3) 0.4974(3) 0.0400(13) Uani 1 1 d . . . . .
H15 H 0.3580 1.1649 0.5535 0.048 Uiso 1 1 calc R U . . .
C16 C 0.32524(19) 1.2011(3) 0.4367(3) 0.0325(11) Uani 1 1 d . . . . .
H16 H 0.3313 1.2499 0.4503 0.039 Uiso 1 1 calc R U . . .
C17 C 0.3007(2) 1.1794(3) 0.3568(3) 0.0392(12) Uani 1 1 d . . . . .
H17 H 0.2893 1.2137 0.3143 0.047 Uiso 1 1 calc R U . . .
C18 C 0.2919(2) 1.1082(3) 0.3360(3) 0.0396(13) Uani 1 1 d . . . . .
H18 H 0.2743 1.0944 0.2797 0.047 Uiso 1 1 calc R U . . .
C19 C 0.18504(19) 1.0039(3) 0.2460(3) 0.0307(11) Uani 1 1 d . . . . .
C20 C 0.1964(2) 0.8847(2) 0.3177(3) 0.0309(11) Uani 1 1 d . . . . .
C21 C 0.1697(2) 0.8890(3) 0.1643(3) 0.0311(11) Uani 1 1 d . . . . .
C22 C 0.37888(19) 1.0040(3) 0.3193(3) 0.0377(13) Uani 1 1 d . . . . .
C23 C 0.3945(2) 0.8821(3) 0.3890(3) 0.0339(11) Uani 1 1 d . . . . .
C24 C 0.3652(2) 0.8908(3) 0.2370(3) 0.0442(14) Uani 1 1 d . . . . .
C25 C -0.02619(19) 0.7302(3) 0.1111(3) 0.0425(13) Uani 1 1 d . . . . .
H25 H -0.0614 0.7126 0.0874 0.051 Uiso 1 1 calc R U . F 1
C26 C -0.0185(16) 0.787(2) 0.0780(19) 0.045(5) Uani 0.5 1 d . U P G 1
H26 H -0.0477 0.8126 0.0357 0.054 Uiso 0.5 1 calc R U P G 1
C27 C 0.0334(8) 0.8076(11) 0.1071(10) 0.055(4) Uani 0.5 1 d . U P G 1
H27 H 0.0409 0.8461 0.0826 0.066 Uiso 0.5 1 calc R U P G 1
C28 C 0.0738(10) 0.7712(13) 0.1721(14) 0.047(4) Uani 0.5 1 d . U P G 1
H28 H 0.1093 0.7880 0.1975 0.056 Uiso 0.5 1 calc R U P G 1
C26X C -0.0180(16) 0.773(2) 0.054(2) 0.045(5) Uani 0.5 1 d . U P G 2
H26X H -0.0474 0.7916 0.0051 0.054 Uiso 0.5 1 calc R U P G 2
C27X C 0.0333(8) 0.7851(11) 0.0735(11) 0.055(4) Uani 0.5 1 d . U P G 2
H27X H 0.0404 0.8147 0.0399 0.066 Uiso 0.5 1 calc R U P G 2
C28X C 0.0757(10) 0.7522(13) 0.1458(13) 0.047(4) Uani 0.5 1 d . U P G 2
H28X H 0.1114 0.7561 0.1584 0.056 Uiso 0.5 1 calc R U P G 2
C29 C 0.06335(18) 0.7123(3) 0.1997(3) 0.0385(12) Uani 1 1 d . . . . .
C30 C 0.10527(17) 0.6748(2) 0.2731(3) 0.0273(10) Uani 1 1 d . . . . .
C31 C 0.15937(18) 0.6821(3) 0.3000(3) 0.0294(11) Uani 1 1 d . . . . .
H31 H 0.1704 0.7140 0.2730 0.035 Uiso 1 1 calc R U . . .
C32 C 0.19627(18) 0.6425(3) 0.3658(3) 0.0316(11) Uani 1 1 d . . . . .
H32 H 0.2329 0.6454 0.3835 0.038 Uiso 1 1 calc R U . . .
C33 C 0.17947(18) 0.5982(3) 0.4061(3) 0.0318(11) Uani 1 1 d . . . . .
H33 H 0.2043 0.5711 0.4524 0.038 Uiso 1 1 calc R U . . .
C34 C 0.12567(18) 0.5947(3) 0.3771(3) 0.0316(11) Uani 1 1 d . . . . .
H34 H 0.1141 0.5647 0.4049 0.038 Uiso 1 1 calc R U . . .
C35 C -0.02391(19) 0.5235(3) 0.0936(3) 0.0406(13) Uani 1 1 d . . . . .
H35 H -0.0265 0.5685 0.0695 0.049 Uiso 1 1 calc R U . . .
C36 C -0.0334(2) 0.4645(4) 0.0464(4) 0.0559(18) Uani 1 1 d . . . . .
H36 H -0.0429 0.4688 -0.0095 0.067 Uiso 1 1 calc R U . . .
C37 C -0.0292(3) 0.3995(4) 0.0800(5) 0.067(2) Uani 1 1 d . . . . .
H37 H -0.0359 0.3580 0.0479 0.080 Uiso 1 1 calc R U . . .
C38 C -0.0150(3) 0.3951(3) 0.1616(5) 0.0574(17) Uani 1 1 d . . . . .
H38 H -0.0107 0.3503 0.1870 0.069 Uiso 1 1 calc R U . . .
C39 C -0.0071(2) 0.4566(3) 0.2062(3) 0.0373(12) Uani 1 1 d . . . . .

loop_
_atom_site_aniso_label
_atom_site_aniso_U_11
_atom_site_aniso_U_22
_atom_site_aniso_U_33
_atom_site_aniso_U_23
_atom_site_aniso_U_13
_atom_site_aniso_U_12
Cl3 0.310(16) 0.219(13) 0.184(11) 0.041(9) 0.175(11) 0.026(11)
Cl2 0.183(11) 0.192(12) 0.264(14) 0.019(11) 0.132(11) -0.005(9)
Cl1 0.305(14) 0.154(8) 0.201(11) -0.032(8) 0.041(9) 0.019(9)
Mn1 0.0272(4) 0.0306(4) 0.0262(4) 0.0015(3) 0.0177(3) -0.0041(3)
Mn2 0.0258(4) 0.0384(4) 0.0274(4) 0.0049(3) 0.0166(3) -0.0013(3)
Mn3 0.0197(5) 0.0314(6) 0.0311(6) 0.000 0.0114(5) 0.000
S1 0.0257(6) 0.0354(7) 0.0260(6) 0.0037(5) 0.0159(5) -0.0032(5)
S2 0.0323(6) 0.0315(6) 0.0244(6) 0.0015(5) 0.0170(5) -0.0016(5)
S3 0.0301(6) 0.0289(6) 0.0261(6) 0.0027(5) 0.0163(5) -0.0039(5)
O1 0.042(2) 0.042(2) 0.039(2) 0.0043(17) 0.0244(18) 0.0066(18)
O2 0.057(2) 0.041(2) 0.051(2) 0.0037(17) 0.043(2) -0.0076(18)
O3 0.034(2) 0.065(3) 0.039(2) -0.0116(19) 0.0203(19) -0.0160(19)
O4 0.0261(19) 0.052(2) 0.057(3) 0.0232(19) 0.0132(18) -0.0036(18)
O5 0.036(2) 0.054(2) 0.035(2) 0.0076(18) 0.0128(18) 0.0013(18)
O6 0.039(2) 0.148(5) 0.043(3) -0.006(3) 0.030(2) 0.011(3)
N1 0.022(2) 0.029(2) 0.034(2) 0.0039(18) 0.0102(18) 0.0004(17)
N2 0.0232(19) 0.027(2) 0.029(2) -0.0019(17) 0.0109(18) 0.0015(16)
N3 0.0214(19) 0.042(2) 0.035(2) -0.0027(19) 0.0185(19) -0.0033(17)
C1 0.027(2) 0.034(3) 0.033(3) 0.005(2) 0.022(2) -0.001(2)
C2 0.037(3) 0.034(3) 0.036(3) 0.002(2) 0.021(2) -0.005(2)
C3 0.043(3) 0.043(3) 0.028(3) 0.009(2) 0.014(2) 0.002(3)
C4 0.046(3) 0.044(3) 0.030(3) 0.001(2) 0.023(3) -0.006(3)
C5 0.056(3) 0.041(3) 0.037(3) 0.000(2) 0.032(3) 0.005(3)
C6 0.045(3) 0.039(3) 0.032(3) 0.012(2) 0.025(3) 0.007(2)
C7 0.027(2) 0.030(3) 0.024(3) 0.0005(19) 0.012(2) -0.004(2)
C8 0.039(3) 0.029(3) 0.028(3) -0.002(2) 0.020(2) -0.003(2)
C9 0.034(3) 0.034(3) 0.024(3) -0.002(2) 0.014(2) -0.007(2)
C10 0.023(2) 0.036(3) 0.023(3) 0.005(2) 0.007(2) 0.000(2)
C11 0.026(2) 0.038(3) 0.031(3) 0.001(2) 0.011(2) 0.006(2)
C12 0.031(3) 0.037(3) 0.029(3) -0.001(2) 0.017(2) 0.002(2)
C13 0.024(2) 0.031(3) 0.032(3) 0.003(2) 0.020(2) -0.0031(19)
C14 0.045(3) 0.032(3) 0.033(3) 0.007(2) 0.026(3) 0.009(2)
C15 0.055(3) 0.038(3) 0.035(3) -0.001(2) 0.029(3) 0.006(3)
C16 0.034(3) 0.033(3) 0.040(3) 0.000(2) 0.025(2) 0.003(2)
C17 0.047(3) 0.034(3) 0.036(3) 0.012(2) 0.021(3) 0.002(2)
C18 0.050(3) 0.033(3) 0.028(3) 0.005(2) 0.014(3) -0.005(2)
C19 0.035(3) 0.038(3) 0.029(3) 0.000(2) 0.024(2) -0.007(2)
C20 0.038(3) 0.028(3) 0.031(3) -0.001(2) 0.020(2) -0.002(2)
C21 0.032(3) 0.035(3) 0.036(3) -0.001(2) 0.025(3) -0.007(2)
C22 0.022(2) 0.054(3) 0.034(3) 0.020(3) 0.013(2) 0.003(2)
C23 0.035(3) 0.038(3) 0.034(3) -0.002(2) 0.022(3) -0.007(2)
C24 0.031(3) 0.071(4) 0.030(3) 0.006(3) 0.016(3) 0.003(3)
C25 0.022(3) 0.042(3) 0.051(4) 0.009(3) 0.011(3) -0.004(2)
C26 0.024(3) 0.055(13) 0.041(15) 0.018(10) 0.007(10) -0.002(7)
C27 0.031(3) 0.075(12) 0.049(11) 0.032(8) 0.013(8) -0.010(6)
C28 0.024(3) 0.057(12) 0.048(12) 0.019(8) 0.011(7) -0.008(6)
C26X 0.024(3) 0.055(13) 0.041(15) 0.018(10) 0.007(10) -0.002(7)
C27X 0.031(3) 0.075(12) 0.049(11) 0.032(8) 0.013(8) -0.010(6)
C28X 0.024(3) 0.057(12) 0.048(12) 0.019(8) 0.011(7) -0.008(6)
C29 0.023(2) 0.036(3) 0.046(3) 0.010(2) 0.010(2) -0.001(2)
C30 0.023(2) 0.025(2) 0.030(3) -0.005(2) 0.010(2) 0.0005(19)
C31 0.024(2) 0.032(3) 0.033(3) -0.005(2) 0.015(2) -0.003(2)
C32 0.020(2) 0.042(3) 0.029(3) -0.010(2) 0.011(2) 0.001(2)
C33 0.022(2) 0.041(3) 0.027(3) 0.002(2) 0.009(2) 0.010(2)
C34 0.027(2) 0.033(3) 0.036(3) -0.001(2) 0.017(2) 0.003(2)
C35 0.028(3) 0.065(4) 0.033(3) -0.003(3) 0.019(2) -0.003(3)
C36 0.040(3) 0.096(5) 0.049(4) -0.039(4) 0.036(3) -0.030(3)
C37 0.066(4) 0.071(5) 0.093(6) -0.049(4) 0.063(4) -0.026(4)
C38 0.064(4) 0.041(3) 0.090(5) -0.019(3) 0.056(4) -0.013(3)
C39 0.035(3) 0.040(3) 0.051(3) -0.004(3) 0.032(3) -0.004(2)

loop_
_atom_type_symbol
_atom_type_description
_atom_type_scat_dispersion_real
_atom_type_scat_dispersion_imag
_atom_type_scat_source
C C 0.0033 0.0016 'International Tables Vol C Tables 4.2.6.8 and 6.1.1.4'
H H 0.0000 0.0000 'International Tables Vol C Tables 4.2.6.8 and 6.1.1.4'
N N 0.0061 0.0033 'International Tables Vol C Tables 4.2.6.8 and 6.1.1.4'
O O 0.0106 0.0060 'International Tables Vol C Tables 4.2.6.8 and 6.1.1.4'
S S 0.1246 0.1234 'International Tables Vol C Tables 4.2.6.8 and 6.1.1.4'
Mn Mn 0.3368 0.7283 'International Tables Vol C Tables 4.2.6.8 and 6.1.1.4'
Cl Cl 0.1484 0.1585 'International Tables Vol C Tables 4.2.6.8 and 6.1.1.4'

loop_
_geom_angle_atom_site_label_1
_geom_angle_atom_site_label_2
_geom_angle_atom_site_label_3
_geom_angle
_geom_angle_site_symmetry_1
_geom_angle_site_symmetry_3
C4X C5X C6X 94.8(8) . .
C5X C4X C3X 93.0(8) . .
C2X C3X C4X 90.9(7) . .
C1X C2X C3X 93.6(8) . .
Cl2 C1S Cl1 86.9(6) . .
Cl2 C1S Cl3 82.7(6) . .
Cl1 C1S Cl3 80.8(6) . .
C1S Cl3 Cl1 48.7(4) . .
C1S Cl3 Cl2 47.5(4) . .
Cl1 Cl3 Cl2 62.3(3) . .
C1S Cl2 Cl3 49.7(4) . .
C1S Cl2 Cl1 46.7(4) . .
Cl3 Cl2 Cl1 58.0(3) . .
C1S Cl1 Cl3 50.6(4) . .
C1S Cl1 Cl2 46.4(4) . .
Cl3 Cl1 Cl2 59.7(3) . .
C21 Mn1 C20 92.6(2) . .
C21 Mn1 C19 91.4(2) . .
C20 Mn1 C19 91.0(2) . .
C21 Mn1 S3 169.83(15) . .
C20 Mn1 S3 94.34(16) . .
C19 Mn1 S3 95.87(16) . .
C21 Mn1 S2 91.06(16) . .
C20 Mn1 S2 97.77(16) . .
C19 Mn1 S2 170.79(14) . .
S3 Mn1 S2 80.67(5) . .
C21 Mn1 S1 91.00(15) . .
C20 Mn1 S1 176.08(17) . .
C19 Mn1 S1 90.42(14) . .
S3 Mn1 S1 81.88(4) . .
S2 Mn1 S1 80.66(4) . .
C21 Mn1 Mn2 120.82(15) . .
C20 Mn1 Mn2 128.13(16) . .
C19 Mn1 Mn2 123.11(15) . .
S3 Mn1 Mn2 49.06(3) . .
S2 Mn1 Mn2 48.53(3) . .
S1 Mn1 Mn2 48.31(3) . .
C23 Mn2 C22 92.1(2) . .
C23 Mn2 C24 90.7(2) . .
C22 Mn2 C24 91.0(3) . .
C23 Mn2 S1 171.88(16) . .
C22 Mn2 S1 92.33(16) . .
C24 Mn2 S1 95.97(17) . .
C23 Mn2 S2 93.70(16) . .
C22 Mn2 S2 171.34(17) . .
C24 Mn2 S2 95.35(19) . .
S1 Mn2 S2 81.14(5) . .
C23 Mn2 S3 91.16(16) . .
C22 Mn2 S3 93.22(18) . .
C24 Mn2 S3 175.36(19) . .
S1 Mn2 S3 81.83(4) . .
S2 Mn2 S3 80.29(4) . .
C23 Mn2 Mn1 123.14(15) . .
C22 Mn2 Mn1 122.72(16) . .
C24 Mn2 Mn1 127.20(18) . .
S1 Mn2 Mn1 48.85(3) . .
S2 Mn2 Mn1 48.62(3) . .
S3 Mn2 Mn1 48.46(3) . .
N1 Mn3 N1 94.0(2) 2 .
N1 Mn3 N3 161.31(13) 2 .
N1 Mn3 N3 98.59(14) . .
N1 Mn3 N3 98.59(14) 2 2
N1 Mn3 N3 161.31(13) . 2
N3 Mn3 N3 73.0(2) . 2
N1 Mn3 N2 73.10(14) 2 2
N1 Mn3 N2 96.49(14) . 2
N3 Mn3 N2 91.71(13) . 2
N3 Mn3 N2 100.34(13) 2 2
N1 Mn3 N2 96.49(14) 2 .
N1 Mn3 N2 73.10(14) . .
N3 Mn3 N2 100.34(13) . .
N3 Mn3 N2 91.71(13) 2 .
N2 Mn3 N2 165.03(19) 2 .
C1 S1 Mn2 116.91(16) . .
C1 S1 Mn1 112.00(15) . .
Mn2 S1 Mn1 82.84(4) . .
C7 S2 Mn2 111.65(15) . .
C7 S2 Mn1 117.96(16) . .
Mn2 S2 Mn1 82.85(5) . .
C13 S3 Mn1 116.67(16) . .
C13 S3 Mn2 113.15(14) . .
Mn1 S3 Mn2 82.48(4) . .
C25 N1 C29 118.5(4) . .
C25 N1 Mn3 124.2(3) . .
C29 N1 Mn3 117.3(3) . .
C34 N2 C30 118.5(4) . .
C34 N2 Mn3 124.8(3) . .
C30 N2 Mn3 116.2(3) . .
C35 N3 C39 118.1(5) . .
C35 N3 Mn3 124.1(4) . .
C39 N3 Mn3 117.7(3) . .
C2 C1 C6 118.7(5) . .
C2 C1 S1 116.5(4) . .
C6 C1 S1 124.9(4) . .
C3 C2 C1 121.4(5) . .
C4 C3 C2 120.4(5) . .
C3 C4 C5 118.9(5) . .
C4 C5 C6 121.2(5) . .
C1 C6 C5 119.5(5) . .
C8 C7 C12 118.9(4) . .
C8 C7 S2 124.4(4) . .
C12 C7 S2 116.6(3) . .
C7 C8 C9 119.9(5) . .
C10 C9 C8 121.3(4) . .
C9 C10 C11 118.9(4) . .
C10 C11 C12 120.2(5) . .
C7 C12 C11 120.7(4) . .
C14 C13 C18 117.7(4) . .
C14 C13 S3 118.1(4) . .
C18 C13 S3 124.2(4) . .
C13 C14 C15 121.4(5) . .
C16 C15 C14 120.8(5) . .
C17 C16 C15 118.4(5) . .
C16 C17 C18 121.4(5) . .
C17 C18 C13 120.2(5) . .
O1 C19 Mn1 178.4(5) . .
O2 C20 Mn1 176.8(5) . .
O3 C21 Mn1 178.7(4) . .
O4 C22 Mn2 177.7(5) . .
O5 C23 Mn2 178.2(4) . .
O6 C24 Mn2 176.2(5) . .
C26 C25 N1 123.4(18) . .
N1 C25 C26X 123.5(17) . .
C25 C26 C27 118(3) . .
C28 C27 C26 118(2) . .
C29 C28 C27 120(2) . .
C27X C26X C25 118(3) . .
C26X C27X C28X 118(2) . .
C27X C28X C29 119.0(19) . .
C28 C29 N1 119.6(12) . .
N1 C29 C28X 120.9(11) . .
C28 C29 C30 121.6(12) . .
N1 C29 C30 116.5(4) . .
C28X C29 C30 121.3(11) . .
N2 C30 C31 121.4(4) . .
N2 C30 C29 116.7(4) . .
C31 C30 C29 121.9(4) . .
C32 C31 C30 119.2(4) . .
C31 C32 C33 119.4(4) . .
C34 C33 C32 118.2(5) . .
N2 C34 C33 123.3(5) . .
N3 C35 C36 122.8(6) . .
C37 C36 C35 119.6(6) . .
C36 C37 C38 118.8(6) . .
C37 C38 C39 119.4(6) . .
N3 C39 C38 121.4(5) . .
N3 C39 C39 115.8(3) . 2
C38 C39 C39 122.8(4) . 2

loop_
_geom_bond_atom_site_label_1
_geom_bond_atom_site_label_2
_geom_bond_distance
_geom_bond_site_symmetry_2
C6X C5X 1.540(10) .
C5X C4X 1.503(10) .
C4X C3X 1.548(10) .
C3X C2X 1.524(10) .
C2X C1X 1.502(10) .
O1W O1W 1.19(5) 2_756
C1S Cl2 1.715(10) .
C1S Cl1 1.724(10) .
C1S Cl3 1.774(10) .
Cl3 Cl1 2.267(9) .
Cl3 Cl2 2.306(10) .
Cl2 Cl1 2.366(9) .
Mn1 C21 1.790(5) .
Mn1 C20 1.794(5) .
Mn1 C19 1.799(5) .
Mn1 S3 2.3892(14) .
Mn1 S2 2.3930(14) .
Mn1 S1 2.4017(12) .
Mn1 Mn2 3.1646(10) .
Mn2 C23 1.789(6) .
Mn2 C22 1.790(6) .
Mn2 C24 1.796(6) .
Mn2 S1 2.3817(14) .
Mn2 S2 2.3899(14) .
Mn2 S3 2.4111(13) .
Mn3 N1 2.236(4) 2
Mn3 N1 2.236(4) .
Mn3 N3 2.238(4) .
Mn3 N3 2.238(4) 2
Mn3 N2 2.263(4) 2
Mn3 N2 2.263(4) .
S1 C1 1.790(5) .
S2 C7 1.794(5) .
S3 C13 1.786(5) .
O1 C19 1.148(6) .
O2 C20 1.158(5) .
O3 C21 1.148(6) .
O4 C22 1.160(6) .
O5 C23 1.153(6) .
O6 C24 1.155(6) .
N1 C25 1.331(6) .
N1 C29 1.342(6) .
N2 C34 1.341(6) .
N2 C30 1.341(6) .
N3 C35 1.341(6) .
N3 C39 1.347(6) .
C1 C2 1.384(7) .
C1 C6 1.385(7) .
C2 C3 1.375(7) .
C3 C4 1.371(7) .
C4 C5 1.381(7) .
C5 C6 1.394(7) .
C7 C8 1.386(6) .
C7 C12 1.388(7) .
C8 C9 1.387(7) .
C9 C10 1.377(7) .
C10 C11 1.384(7) .
C11 C12 1.389(7) .
C13 C14 1.370(7) .
C13 C18 1.398(7) .
C14 C15 1.382(7) .
C15 C16 1.378(7) .
C16 C17 1.361(7) .
C17 C18 1.389(7) .
C25 C26 1.32(4) .
C25 C26X 1.46(4) .
C26 C27 1.38(5) .
C27 C28 1.37(3) .
C28 C29 1.33(3) .
C26X C27X 1.37(4) .
C27X C28X 1.43(3) .
C28X C29 1.46(2) .
C29 C30 1.478(7) .
C30 C31 1.403(6) .
C31 C32 1.376(7) .
C32 C33 1.385(7) .
C33 C34 1.380(6) .
C35 C36 1.366(8) .
C36 C37 1.360(10) .
C37 C38 1.381(10) .
C38 C39 1.385(8) .
C39 C39 1.488(10) 2
